data_4512422
loop_
_publ_author_name
'Dey, Avishek'
'Bera, Saibal'
'Biradha, Kumar'

_publ_section_title
;
 Cocrystals and Salts of Pyridine-3,5-bis(1-methyl-benzimidazole-2-yl)
 with Pyromellitic Acid: Aromatic Guest Inclusion and Separation via
 Benzimidazole--Carboxylic Acid Heterosynthon
;
_journal_issue 1
_journal_name_full 'Crystal Growth &amp; Design'
_journal_page_first 318
_journal_paper_doi 10.1021/cg501380m
_journal_volume 15
_journal_year 2015
_chemical_formula_sum 'C77 H59 N10 O19'
_chemical_formula_weight 1429.35
_chemical_name_systematic
; 
 ? 
;
_space_group_IT_number 2
_symmetry_cell_setting triclinic
_symmetry_space_group_name_Hall '-P 1'
_symmetry_space_group_name_H-M 'P -1'
_atom_sites_solution_hydrogens geom
_atom_sites_solution_primary direct
_atom_sites_solution_secondary difmap
_audit_creation_method SHELXL-97
_cell_angle_alpha 97.149(8)
_cell_angle_beta 96.088(7)
_cell_angle_gamma 110.626(7)
_cell_formula_units_Z 1
_cell_length_a 10.625(3)
_cell_length_b 11.428(3)
_cell_length_c 14.773(4)
_cell_measurement_reflns_used 20909
_cell_measurement_temperature 293(2)
_cell_measurement_theta_max 26.00
_cell_measurement_theta_min 1.41
_cell_volume 1643.9(8)
_computing_structure_refinement 'SHELXL-97 (Sheldrick, 1997)'
_computing_structure_solution 'SHELXS-97 (Sheldrick, 1990)'
_diffrn_ambient_temperature 293(2)
_diffrn_measured_fraction_theta_full 0.985
_diffrn_measured_fraction_theta_max 0.985
_diffrn_radiation_monochromator graphite
_diffrn_radiation_source 'fine-focus sealed tube'
_diffrn_radiation_type MoK\a
_diffrn_radiation_wavelength 0.71073
_diffrn_reflns_av_R_equivalents 0.0293
_diffrn_reflns_av_sigmaI/netI 0.0289
_diffrn_reflns_limit_h_max 12
_diffrn_reflns_limit_h_min -13
_diffrn_reflns_limit_k_max 14
_diffrn_reflns_limit_k_min -13
_diffrn_reflns_limit_l_max 18
_diffrn_reflns_limit_l_min -18
_diffrn_reflns_number 20909
_diffrn_reflns_theta_full 26.00
_diffrn_reflns_theta_max 26.00
_diffrn_reflns_theta_min 1.41
_exptl_absorpt_coefficient_mu 0.106
_exptl_absorpt_correction_T_max 0.981
_exptl_absorpt_correction_T_min 0.975
_exptl_absorpt_correction_type empirical
_exptl_absorpt_process_details sadabs
_exptl_crystal_colour orange
_exptl_crystal_density_diffrn 1.443
_exptl_crystal_density_method 'not measured'
_exptl_crystal_description block
_exptl_crystal_F_000 743
_exptl_crystal_size_max 0.25
_exptl_crystal_size_mid 0.20
_exptl_crystal_size_min 0.18
_refine_diff_density_max 0.529
_refine_diff_density_min -0.427
_refine_diff_density_rms 0.049
_refine_ls_extinction_method none
_refine_ls_goodness_of_fit_ref 1.431
_refine_ls_hydrogen_treatment mixed
_refine_ls_matrix_type full
_refine_ls_number_parameters 505
_refine_ls_number_reflns 6368
_refine_ls_number_restraints 0
_refine_ls_restrained_S_all 1.431
_refine_ls_R_factor_all 0.0780
_refine_ls_R_factor_gt 0.0596
_refine_ls_shift/su_max 0.003
_refine_ls_shift/su_mean 0.000
_refine_ls_structure_factor_coef Fsqd
_refine_ls_weighting_details 'calc w=1/[\s^2^(Fo^2^)+(0.1000P)^2^+0.0000P] where P=(Fo^2^+2Fc^2^)/3'
_refine_ls_weighting_scheme calc
_refine_ls_wR_factor_gt 0.1889
_refine_ls_wR_factor_ref 0.2005
_reflns_number_gt 4817
_reflns_number_total 6368
_reflns_threshold_expression >2sigma(I)
_cod_data_source_file cg501380m_si_002.cif
_cod_data_source_block 7
_cod_depositor_comments
;
The following automatic conversions were performed:

'_symmetry_cell_setting' value 'Triclinic' changed to 'triclinic'
according to
/home/saulius/struct/COD-crude-data--automatic-downloads/rss-feeds/ACS/lib/dictionaries/cif_core.dic
dictionary named 'cif_core.dic' version 2.4.2 from 2011-04-26.

Automatic conversion script
Id: cif_fix_values 2935 2014-11-11 08:27:57Z andrius 

 Adding full bibliography for 4512417--4512422.cif.
;
_cod_original_cell_volume 1643.8(7)
_cod_original_sg_symbol_H-M P-1
_cod_database_code 4512422

loop_
_symmetry_equiv_pos_as_xyz
'x, y, z'
'-x, -y, -z'

loop_
_atom_site_label
_atom_site_type_symbol
_atom_site_fract_x
_atom_site_fract_y
_atom_site_fract_z
_atom_site_U_iso_or_equiv
_atom_site_adp_type
_atom_site_occupancy
_atom_site_symmetry_multiplicity
_atom_site_calc_flag
_atom_site_refinement_flags
N1 N 1.4291(2) 0.3904(2) 0.37275(16) 0.0597(6) Uani 1 1 d .
C1 C 1.3784(3) 0.3187(2) 0.29010(18) 0.0520(6) Uani 1 1 d .
H1 H 1.2944 0.3149 0.2615 0.062 Uiso 1 1 calc R
C2 C 1.4429(2) 0.2488(2) 0.24339(16) 0.0419(5) Uani 1 1 d .
C3 C 1.5690(2) 0.2554(2) 0.28590(15) 0.0398(5) Uani 1 1 d .
H3 H 1.6164 0.2118 0.2562 0.048 Uiso 1 1 calc R
C4 C 1.6228(2) 0.3277(2) 0.37283(16) 0.0428(5) Uani 1 1 d .
C5 C 1.5484(3) 0.3927(3) 0.41307(18) 0.0541(7) Uani 1 1 d .
H5 H 1.5841 0.4409 0.4718 0.065 Uiso 1 1 calc R
N11 N 1.43009(18) 0.16384(17) 0.07740(13) 0.0399(4) Uani 1 1 d .
N12 N 1.24947(19) 0.07929(19) 0.14090(13) 0.0418(5) Uani 1 1 d .
H12N H 1.200(3) 0.062(2) 0.1861(19) 0.050 Uiso 1 1 d .
C11 C 1.3759(2) 0.1656(2) 0.15542(15) 0.0393(5) Uani 1 1 d .
C12 C 1.3319(2) 0.0721(2) 0.00858(15) 0.0398(5) Uani 1 1 d .
C13 C 1.2191(2) 0.0186(2) 0.05030(15) 0.0394(5) Uani 1 1 d .
C14 C 1.1008(3) -0.0768(2) -0.00042(17) 0.0489(6) Uani 1 1 d .
H14 H 1.0252 -0.1149 0.0270 0.059 Uiso 1 1 calc R
C15 C 1.1020(3) -0.1111(3) -0.09273(18) 0.0548(7) Uani 1 1 d .
H15 H 1.0246 -0.1730 -0.1288 0.066 Uiso 1 1 calc R
C16 C 1.2157(3) -0.0561(3) -0.13382(17) 0.0580(7) Uani 1 1 d .
H16 H 1.2118 -0.0820 -0.1966 0.070 Uiso 1 1 calc R
C17 C 1.3345(3) 0.0362(3) -0.08396(17) 0.0526(6) Uani 1 1 d .
H17 H 1.4113 0.0717 -0.1110 0.063 Uiso 1 1 calc R
C18 C 1.5651(2) 0.2459(2) 0.06333(19) 0.0517(6) Uani 1 1 d .
H18A H 1.5772 0.2239 0.0009 0.078 Uiso 1 1 calc R
H18B H 1.6338 0.2348 0.1052 0.078 Uiso 1 1 calc R
H18C H 1.5728 0.3330 0.0747 0.078 Uiso 1 1 calc R
N21 N 1.78367(19) 0.32278(18) 0.50766(12) 0.0429(5) Uani 1 1 d .
N22 N 1.85791(19) 0.34230(18) 0.37292(12) 0.0412(5) Uani 1 1 d .
C21 C 1.7551(2) 0.3327(2) 0.41783(15) 0.0391(5) Uani 1 1 d .
C22 C 1.9153(2) 0.3269(2) 0.52128(15) 0.0398(5) Uani 1 1 d .
C23 C 1.9616(2) 0.3388(2) 0.43664(15) 0.0385(5) Uani 1 1 d .
C24 C 2.0918(2) 0.3429(2) 0.42654(18) 0.0472(6) Uani 1 1 d .
H24 H 2.1236 0.3510 0.3705 0.057 Uiso 1 1 calc R
C25 C 2.1712(3) 0.3345(2) 0.50340(19) 0.0535(6) Uani 1 1 d .
H25 H 2.2583 0.3357 0.4990 0.064 Uiso 1 1 calc R
C26 C 2.1244(3) 0.3241(2) 0.58730(19) 0.0563(7) Uani 1 1 d .
H26 H 2.1821 0.3199 0.6377 0.068 Uiso 1 1 calc R
C27 C 1.9971(3) 0.3197(2) 0.59907(16) 0.0511(6) Uani 1 1 d .
H27 H 1.9668 0.3124 0.6556 0.061 Uiso 1 1 calc R
C28 C 1.6937(3) 0.3015(3) 0.57740(18) 0.0633(8) Uani 1 1 d .
H28A H 1.7436 0.2994 0.6349 0.095 Uiso 1 1 calc R
H28B H 1.6185 0.2221 0.5573 0.095 Uiso 1 1 calc R
H28C H 1.6600 0.3691 0.5858 0.095 Uiso 1 1 calc R
O1A O 2.30271(17) 0.7504(2) 0.13266(13) 0.0645(6) Uani 1 1 d .
H1AO H 2.351(3) 0.814(2) 0.1767(19) 0.050 Uiso 1 1 d .
O2A O 2.1344(2) 0.7452(2) 0.20739(16) 0.0954(9) Uani 1 1 d .
O3A O 2.0991(2) 0.4781(3) 0.23869(14) 0.0977(9) Uani 1 1 d .
O4A O 1.87452(17) 0.40385(18) 0.20969(12) 0.0551(5) Uani 1 1 d .
H4AO H 1.877(2) 0.378(2) 0.2701(19) 0.050 Uiso 1 1 d .
C1A C 2.0949(2) 0.6069(2) -0.01985(14) 0.0368(5) Uani 1 1 d .
H1A H 2.1601 0.6789 -0.0334 0.044 Uiso 1 1 calc R
C2A C 2.0893(2) 0.5934(2) 0.07187(14) 0.0351(5) Uani 1 1 d .
C3A C 1.9939(2) 0.4840(2) 0.09187(14) 0.0362(5) Uani 1 1 d .
C4A C 2.1775(2) 0.7017(2) 0.14595(15) 0.0421(5) Uani 1 1 d .
C5A C 1.9942(2) 0.4557(2) 0.18850(16) 0.0454(6) Uani 1 1 d .
O1B O 0.63140(19) -0.0227(3) 0.47556(14) 0.0832(7) Uani 1 1 d .
H1OB H 0.669(2) -0.013(2) 0.5523(19) 0.050 Uiso 1 1 d .
O2B O 0.71248(18) 0.0079(2) 0.34977(13) 0.0681(6) Uani 1 1 d .
O3B O 1.11490(17) 0.03615(19) 0.28032(11) 0.0578(5) Uani 1 1 d .
O4B O 1.29346(17) 0.0335(2) 0.36732(12) 0.0637(5) Uani 1 1 d .
C1B C 0.8667(2) -0.00230(19) 0.47384(14) 0.0330(5) Uani 1 1 d .
C2B C 0.9602(2) 0.0113(2) 0.41293(14) 0.0350(5) Uani 1 1 d .
H2B H 0.9326 0.0193 0.3529 0.042 Uiso 1 1 calc R
C3B C 1.0918(2) 0.01382(19) 0.43505(14) 0.0336(5) Uani 1 1 d .
C4B C 0.7293(2) -0.0052(2) 0.42966(16) 0.0426(5) Uani 1 1 d .
C5B C 1.1718(2) 0.0283(2) 0.35526(16) 0.0417(5) Uani 1 1 d .
O1W O 2.45137(18) 0.94865(17) 0.25421(13) 0.0524(5) Uani 1 1 d .
H1W H 2.529(3) 0.953(2) 0.2933(18) 0.050 Uiso 1 1 d .
H2W H 2.401(3) 0.971(2) 0.2921(19) 0.050 Uiso 1 1 d .
O101 O 0.7896(5) 0.6726(5) -0.0778(4) 0.1029(17) Uani 0.50 1 d P
C108 C 0.7005(7) 0.5695(6) -0.0876(5) 0.0706(17) Uani 0.50 1 d P
H108 H 0.7042 0.5104 -0.1356 0.085 Uiso 0.50 1 calc PR
C101 C 0.6090(5) 0.5306(4) -0.0465(5) 0.1156(18) Uani 1 1 d .
C102 C 0.4814(5) 0.4387(4) -0.0907(4) 0.1151(19) Uani 1 1 d .
C103 C 0.3665(6) 0.4082(4) -0.0423(5) 0.132(2) Uani 1 1 d .
C104 C 0.2380(6) 0.3193(5) -0.0867(6) 0.155(3) Uani 1 1 d .
H104 H 0.1652 0.3038 -0.0541 0.186 Uiso 1 1 calc R
C105 C 0.2153(12) 0.2563(8) -0.1728(8) 0.209(5) Uani 1 1 d .
H105 H 0.1284 0.2009 -0.2005 0.251 Uiso 1 1 calc R
C106 C 0.3295(10) 0.2767(6) -0.2213(5) 0.186(5) Uani 1 1 d .
H106 H 0.3194 0.2280 -0.2788 0.223 Uiso 1 1 calc R
C107 C 0.4565(6) 0.3709(4) -0.1814(4) 0.149(3) Uani 1 1 d .
H107 H 0.5268 0.3891 -0.2162 0.178 Uiso 1 1 calc R

loop_
_atom_site_aniso_label
_atom_site_aniso_U_11
_atom_site_aniso_U_22
_atom_site_aniso_U_33
_atom_site_aniso_U_23
_atom_site_aniso_U_13
_atom_site_aniso_U_12
N1 0.0539(13) 0.0711(15) 0.0551(14) -0.0043(11) 0.0124(11) 0.0285(11)
C1 0.0445(14) 0.0638(16) 0.0509(15) 0.0066(12) 0.0136(11) 0.0235(12)
C2 0.0400(12) 0.0502(13) 0.0370(12) 0.0114(10) 0.0151(9) 0.0149(10)
C3 0.0389(12) 0.0450(12) 0.0364(12) 0.0099(10) 0.0134(9) 0.0135(10)
C4 0.0419(13) 0.0440(13) 0.0386(12) 0.0080(10) 0.0126(10) 0.0092(10)
C5 0.0505(15) 0.0610(16) 0.0464(14) -0.0031(12) 0.0121(11) 0.0183(12)
N11 0.0380(10) 0.0484(11) 0.0377(10) 0.0147(8) 0.0175(8) 0.0156(8)
N12 0.0346(10) 0.0593(12) 0.0328(10) 0.0136(9) 0.0130(8) 0.0148(9)
C11 0.0364(12) 0.0515(13) 0.0365(12) 0.0153(10) 0.0137(9) 0.0194(10)
C12 0.0446(13) 0.0489(13) 0.0332(11) 0.0137(10) 0.0116(10) 0.0223(10)
C13 0.0418(12) 0.0500(13) 0.0317(11) 0.0131(10) 0.0100(9) 0.0203(10)
C14 0.0462(14) 0.0546(14) 0.0474(14) 0.0149(11) 0.0080(11) 0.0184(11)
C15 0.0635(17) 0.0554(15) 0.0446(15) 0.0059(12) -0.0012(12) 0.0245(13)
C16 0.083(2) 0.0681(17) 0.0319(13) 0.0073(12) 0.0101(13) 0.0395(16)
C17 0.0679(17) 0.0641(16) 0.0390(13) 0.0183(12) 0.0232(12) 0.0331(14)
C18 0.0413(13) 0.0625(16) 0.0596(16) 0.0276(13) 0.0237(12) 0.0189(12)
N21 0.0460(11) 0.0470(11) 0.0316(10) 0.0072(8) 0.0137(8) 0.0100(9)
N22 0.0449(11) 0.0476(11) 0.0339(10) 0.0132(8) 0.0145(8) 0.0163(9)
C21 0.0440(13) 0.0367(12) 0.0334(12) 0.0061(9) 0.0106(10) 0.0101(10)
C22 0.0477(13) 0.0343(11) 0.0330(11) 0.0065(9) 0.0086(9) 0.0092(10)
C23 0.0467(13) 0.0346(11) 0.0346(12) 0.0102(9) 0.0099(9) 0.0132(10)
C24 0.0475(14) 0.0493(14) 0.0476(14) 0.0145(11) 0.0161(11) 0.0168(11)
C25 0.0497(15) 0.0485(14) 0.0622(17) 0.0116(12) 0.0042(12) 0.0188(12)
C26 0.0590(17) 0.0584(16) 0.0503(16) 0.0125(12) -0.0015(12) 0.0221(13)
C27 0.0671(17) 0.0526(14) 0.0307(12) 0.0095(10) 0.0076(11) 0.0179(12)
C28 0.0569(16) 0.090(2) 0.0407(14) 0.0139(14) 0.0226(12) 0.0188(15)
O1A 0.0356(10) 0.0772(13) 0.0545(12) -0.0176(10) 0.0112(8) -0.0022(9)
O2A 0.0618(13) 0.1151(19) 0.0664(14) -0.0360(13) 0.0299(11) -0.0074(12)
O3A 0.0480(12) 0.171(2) 0.0549(13) 0.0619(14) 0.0001(10) 0.0055(13)
O4A 0.0464(10) 0.0819(13) 0.0345(9) 0.0233(9) 0.0152(7) 0.0137(9)
C1A 0.0332(11) 0.0409(12) 0.0334(11) 0.0121(9) 0.0099(9) 0.0071(9)
C2A 0.0300(11) 0.0435(12) 0.0308(11) 0.0097(9) 0.0081(8) 0.0103(9)
C3A 0.0326(11) 0.0467(12) 0.0294(11) 0.0121(9) 0.0086(8) 0.0120(9)
C4A 0.0413(13) 0.0511(14) 0.0292(11) 0.0101(10) 0.0081(9) 0.0098(11)
C5A 0.0426(13) 0.0520(14) 0.0326(12) 0.0130(10) 0.0067(10) 0.0046(11)
O1B 0.0386(10) 0.169(2) 0.0526(12) 0.0259(13) 0.0169(9) 0.0457(13)
O2B 0.0437(10) 0.1207(17) 0.0479(11) 0.0286(11) 0.0097(8) 0.0349(11)
O3B 0.0458(10) 0.0958(14) 0.0369(10) 0.0229(9) 0.0202(8) 0.0246(9)
O4B 0.0402(10) 0.1134(16) 0.0442(10) 0.0161(10) 0.0212(8) 0.0318(10)
C1B 0.0307(10) 0.0332(11) 0.0348(11) 0.0058(8) 0.0108(8) 0.0099(8)
C2B 0.0346(11) 0.0393(11) 0.0306(11) 0.0080(9) 0.0087(8) 0.0116(9)
C3B 0.0322(11) 0.0328(11) 0.0356(11) 0.0067(9) 0.0134(8) 0.0093(9)
C4B 0.0323(12) 0.0554(14) 0.0382(13) 0.0055(10) 0.0092(9) 0.0137(10)
C5B 0.0375(12) 0.0519(14) 0.0370(12) 0.0089(10) 0.0159(10) 0.0152(10)
O1W 0.0359(9) 0.0684(12) 0.0458(10) -0.0055(8) 0.0034(8) 0.0168(8)
O101 0.074(3) 0.087(4) 0.152(5) 0.043(3) 0.031(3) 0.024(3)
C108 0.057(4) 0.056(4) 0.104(5) 0.030(3) 0.013(4) 0.021(3)
C101 0.089(3) 0.066(2) 0.181(5) 0.059(3) -0.030(3) 0.019(2)
C102 0.116(3) 0.056(2) 0.155(5) 0.021(2) -0.064(3) 0.032(2)
C103 0.126(4) 0.050(2) 0.180(5) 0.027(3) -0.087(4) 0.015(2)
C104 0.108(4) 0.077(3) 0.256(8) 0.050(4) -0.058(5) 0.023(3)
C105 0.266(11) 0.099(5) 0.252(12) 0.013(6) -0.090(9) 0.100(7)
C106 0.279(10) 0.103(4) 0.159(6) -0.033(4) -0.132(7) 0.117(6)
C107 0.191(5) 0.083(3) 0.153(5) 0.008(3) -0.083(4) 0.063(3)

loop_
_atom_type_symbol
_atom_type_description
_atom_type_scat_dispersion_real
_atom_type_scat_dispersion_imag
_atom_type_scat_source
C C 0.0033 0.0016 'International Tables Vol C Tables 4.2.6.8 and 6.1.1.4'
H H 0.0000 0.0000 'International Tables Vol C Tables 4.2.6.8 and 6.1.1.4'
N N 0.0061 0.0033 'International Tables Vol C Tables 4.2.6.8 and 6.1.1.4'
O O 0.0106 0.0060 'International Tables Vol C Tables 4.2.6.8 and 6.1.1.4'

loop_
_geom_angle_atom_site_label_1
_geom_angle_atom_site_label_2
_geom_angle_atom_site_label_3
_geom_angle
_geom_angle_site_symmetry_1
_geom_angle_site_symmetry_3
C1 N1 C5 117.0(2) . .
N1 C1 C2 124.0(2) . .
C1 C2 C3 117.9(2) . .
C1 C2 C11 120.6(2) . .
C3 C2 C11 121.4(2) . .
C4 C3 C2 119.1(2) . .
C3 C4 C5 117.8(2) . .
C3 C4 C21 118.8(2) . .
C5 C4 C21 123.4(2) . .
N1 C5 C4 124.1(2) . .
C11 N11 C12 107.91(18) . .
C11 N11 C18 127.2(2) . .
C12 N11 C18 124.84(19) . .
C11 N12 C13 108.53(19) . .
N12 C11 N11 109.9(2) . .
N12 C11 C2 124.2(2) . .
N11 C11 C2 125.9(2) . .
C13 C12 C17 122.8(2) . .
C13 C12 N11 106.14(19) . .
C17 C12 N11 131.0(2) . .
N12 C13 C12 107.5(2) . .
N12 C13 C14 131.7(2) . .
C12 C13 C14 120.8(2) . .
C15 C14 C13 116.6(2) . .
C14 C15 C16 122.0(2) . .
C17 C16 C15 122.0(2) . .
C16 C17 C12 115.8(2) . .
C21 N21 C22 106.48(18) . .
C21 N21 C28 128.9(2) . .
C22 N21 C28 124.4(2) . .
C21 N22 C23 105.90(19) . .
N22 C21 N21 112.7(2) . .
N22 C21 C4 122.6(2) . .
N21 C21 C4 124.7(2) . .
N21 C22 C23 106.53(19) . .
N21 C22 C27 131.7(2) . .
C23 C22 C27 121.8(2) . .
C24 C23 N22 130.6(2) . .
C24 C23 C22 121.0(2) . .
N22 C23 C22 108.4(2) . .
C25 C24 C23 116.8(2) . .
C24 C25 C26 121.6(3) . .
C27 C26 C25 122.8(2) . .
C26 C27 C22 116.1(2) . .
C3A C1A C2A 121.80(19) 2_965 .
C1A C2A C3A 118.97(19) . .
C1A C2A C4A 118.74(19) . .
C3A C2A C4A 122.07(18) . .
C1A C3A C2A 119.21(19) 2_965 .
C1A C3A C5A 118.88(19) 2_965 .
C2A C3A C5A 121.61(19) . .
O2A C4A O1A 123.1(2) . .
O2A C4A C2A 123.0(2) . .
O1A C4A C2A 113.6(2) . .
O3A C5A O4A 124.8(2) . .
O3A C5A C3A 120.8(2) . .
O4A C5A C3A 114.44(19) . .
C2B C1B C3B 117.75(18) . 2_756
C2B C1B C4B 113.29(18) . .
C3B C1B C4B 128.95(19) 2_756 .
C1B C2B C3B 124.9(2) . .
C2B C3B C1B 117.31(19) . 2_756
C2B C3B C5B 114.06(19) . .
C1B C3B C5B 128.63(19) 2_756 .
O2B C4B O1B 119.6(2) . .
O2B C4B C1B 119.7(2) . .
O1B C4B C1B 120.6(2) . .
O3B C5B O4B 122.2(2) . .
O3B C5B C3B 117.9(2) . .
O4B C5B C3B 119.8(2) . .
O101 C108 C101 130.8(8) . .
C108 C101 C103 113.9(6) . 2_665
C108 C101 C102 121.6(7) . .
C103 C101 C102 124.1(6) 2_665 .
C107 C102 C101 124.5(7) . .
C107 C102 C103 115.5(5) . .
C101 C102 C103 120.0(5) . .
C101 C103 C104 123.7(8) 2_665 .
C101 C103 C102 115.9(5) 2_665 .
C104 C103 C102 120.4(7) . .
C105 C104 C103 123.6(10) . .
C104 C105 C106 117.9(10) . .
C107 C106 C105 119.6(8) . .
C106 C107 C102 122.6(7) . .

loop_
_geom_bond_atom_site_label_1
_geom_bond_atom_site_label_2
_geom_bond_distance
_geom_bond_site_symmetry_2
N1 C1 1.324(3) .
N1 C5 1.331(3) .
C1 C2 1.391(3) .
C2 C3 1.390(3) .
C2 C11 1.456(3) .
C3 C4 1.381(3) .
C4 C5 1.391(3) .
C4 C21 1.468(3) .
N11 C11 1.343(3) .
N11 C12 1.400(3) .
N11 C18 1.464(3) .
N12 C11 1.332(3) .
N12 C13 1.377(3) .
C12 C13 1.387(3) .
C12 C17 1.384(3) .
C13 C14 1.401(3) .
C14 C15 1.374(4) .
C15 C16 1.392(4) .
C16 C17 1.386(4) .
N21 C21 1.357(3) .
N21 C22 1.375(3) .
N21 C28 1.463(3) .
N22 C21 1.317(3) .
N22 C23 1.386(3) .
C22 C23 1.397(3) .
C22 C27 1.395(3) .
C23 C24 1.392(3) .
C24 C25 1.375(3) .
C25 C26 1.387(4) .
C26 C27 1.366(4) .
O1A C4A 1.295(3) .
O2A C4A 1.190(3) .
O3A C5A 1.198(3) .
O4A C5A 1.290(3) .
C1A C3A 1.387(3) 2_965
C1A C2A 1.388(3) .
C2A C3A 1.393(3) .
C2A C4A 1.495(3) .
C3A C1A 1.387(3) 2_965
C3A C5A 1.502(3) .
O1B C4B 1.272(3) .
O2B C4B 1.210(3) .
O3B C5B 1.233(3) .
O4B C5B 1.265(3) .
C1B C2B 1.391(3) .
C1B C3B 1.408(3) 2_756
C1B C4B 1.521(3) .
C2B C3B 1.392(3) .
C3B C1B 1.408(3) 2_756
C3B C5B 1.517(3) .
O101 C108 1.203(8) .
C108 C101 1.183(8) .
C101 C103 1.360(8) 2_665
C101 C102 1.416(5) .
C102 C107 1.410(8) .
C102 C103 1.439(8) .
C103 C101 1.360(8) 2_665
C103 C104 1.411(6) .
C104 C105 1.334(11) .
C105 C106 1.438(13) .
C106 C107 1.405(9) .
